data_2021864
loop_
_publ_author_name
'Arakcheeva, Alla'
'Svitlyk, Volodymyr'
'Polini, Eleonora'
'Henry, Laura'
'Chernyshov, Dmitry'
'Sienkiewicz, Andrzej'
'Giriat, Ga\'etan'
'Glushkova, Anastasiia'
'Kollar, Marton'
'N\'afr\'adi, B\'alint'
'Forro, Laszlo'
'Horv\'ath, Endre'

_publ_section_title
;
 Pressure-induced transformation of CH3NH3PbI3: the role of the noble-gas
 pressure transmitting media
;
_journal_coeditor_code DK5077SUP1
_journal_issue 3
_journal_name_full 'Acta Crystallographica Section B Structural Science, Crystal Engineering and Materials'
_journal_page_first 361
_journal_paper_doi 10.1107/S2052520619004554
_journal_volume 75
_journal_year 2019
_chemical_formula_moiety 'I3 Pb1, (C N), 1.4(Ar)'
_chemical_formula_sum 'C H6 Ar1.4 I3 N Pb'
_chemical_formula_weight 675.9
_chemical_name_common Ar-MAPbI3
_chemical_name_systematic ' argon methylammonium lead iodide'
_chemical_properties_physical Pressure-sensitive
_space_group_IT_number 71
_space_group_name_Hall '-I 2 2'
_space_group_name_H-M_alt 'I m m m'
_symmetry_cell_setting orthorhombic
_symmetry_Int_Tables_number 71
_symmetry_space_group_name_Hall '-I 2 2'
_symmetry_space_group_name_H-M 'I m m m'
_cell_angle_alpha 90
_cell_angle_beta 90
_cell_angle_gamma 90
_cell_formula_units_Z 8
_cell_length_a 12.1294(12)
_cell_length_b 12.1415(12)
_cell_length_c 12.1734(15)
_cell_measurement_pressure '1.34 GPa'
_cell_measurement_reflns_used 772
_cell_measurement_temperature 293
_cell_measurement_theta_max 13.51
_cell_measurement_theta_min 2.79
_cell_volume 1792.8(3)
_diffrn_ambient_temperature 293
_diffrn_detector 'Mar165 CCD'
_diffrn_measured_fraction_theta_full 0.36
_diffrn_measured_fraction_theta_max 0.26
_diffrn_measurement_device_type 'abstract diffractometer'
_diffrn_radiation_probe synchrotron
_diffrn_radiation_source synchrotron
_diffrn_radiation_type synchrotron
_diffrn_radiation_wavelength 0.3738
_diffrn_reflns_av_R_equivalents 0.121
_diffrn_reflns_av_unetI/netI 0.1551
_diffrn_reflns_limit_h_max 15
_diffrn_reflns_limit_h_min -14
_diffrn_reflns_limit_k_max 4
_diffrn_reflns_limit_k_min -4
_diffrn_reflns_limit_l_max 14
_diffrn_reflns_limit_l_min -15
_diffrn_reflns_number 772
_diffrn_reflns_theta_full 7.18
_diffrn_reflns_theta_max 13.51
_diffrn_reflns_theta_min 2.79
_diffrn_source synchrotron
_exptl_absorpt_coefficient_mu 5.453
_exptl_absorpt_correction_type empirical
_exptl_absorpt_process_details
;
CrysAlisPro, Agilent Technologies,
Version 1.171.37.35 (release 13-08-2014 CrysAlis171 .NET)
(compiled Aug 13 2014,18:06:01)
Empirical absorption correction using spherical harmonics,
 implemented in SCALE3 ABSPACK scaling algorithm.
;
_exptl_crystal_density_diffrn 5.0084
_exptl_crystal_description irregular
_exptl_crystal_F_000 2234
_exptl_crystal_recrystallization_method 'Reaction under pressure of 1.34 GPa between Ar-PTM and MAPbI3'
_refine_diff_density_max 0.86
_refine_diff_density_min -1.10
_refine_ls_extinction_method none
_refine_ls_goodness_of_fit_gt 1.96
_refine_ls_goodness_of_fit_ref 1.40
_refine_ls_hydrogen_treatment constr
_refine_ls_number_constraints 0
_refine_ls_number_parameters 35
_refine_ls_number_reflns 237
_refine_ls_number_restraints 4
_refine_ls_R_factor_all 0.1469
_refine_ls_R_factor_gt 0.0859
_refine_ls_shift/su_max 0.0496
_refine_ls_shift/su_mean 0.0078
_refine_ls_structure_factor_coef F
_refine_ls_weighting_details w=1/(\s^2^(F)+0.0001F^2^)
_refine_ls_weighting_scheme sigma
_refine_ls_wR_factor_gt 0.0893
_refine_ls_wR_factor_ref 0.1083
_reflns_number_gt 104
_reflns_number_total 237
_reflns_threshold_expression I>2.5\s(I)
_cod_data_source_file dk5077sup1.cif
_cod_data_source_block XII
_cod_original_formula_sum 'C1 H6 Ar1.4 I3 N1 Pb1'
_cod_database_code 2021864
_diffrn_pressure '1.34 GPa'

loop_
_space_group_symop_id
_space_group_symop_operation_xyz
1 x,y,z
2 -x,-y,z
3 -x,y,-z
4 x,-y,-z
5 -x,-y,-z
6 x,y,-z
7 x,-y,z
8 -x,y,z
9 x+1/2,y+1/2,z+1/2
10 -x+1/2,-y+1/2,z+1/2
11 -x+1/2,y+1/2,-z+1/2
12 x+1/2,-y+1/2,-z+1/2
13 -x+1/2,-y+1/2,-z+1/2
14 x+1/2,y+1/2,-z+1/2
15 x+1/2,-y+1/2,z+1/2
16 -x+1/2,y+1/2,z+1/2

loop_
_atom_site_label
_atom_site_type_symbol
_atom_site_fract_x
_atom_site_fract_y
_atom_site_fract_z
_atom_site_adp_type
_atom_site_U_iso_or_equiv
_atom_site_site_symmetry_multiplicity
_atom_site_occupancy
_atom_site_calc_flag
Pb1 Pb 0.25 0.25 0.25 Uani 0.119(7) 8 1 d
I1 I 0 0.247(2) 0.224(3) Uani 0.123(13) 8 1 d
I2 I 0.273(5) 0.5 0.1947(17) Uani 0.21(3) 8 1 d
I3 I 0.815(3) 0.3012(18) 0.5 Uani 0.123(12) 8 1 d
N1 N 0 0.5 0 Uiso 0.001(1) 2 1 d
C1 C 0 0.405057 0 Uiso 0.001(1) 4 0.5 d
N2 N 0 0.5 0.267(13) Uiso 0.001(1) 4 0.5 d
C2 C 0 0.5 0.361(14) Uiso 0.001(1) 4 0.5 d
C3 C 0 0 0.083(12) Uiso 0.001(1) 4 0.5 d
N3 N 0 0 0.183(12) Uiso 0.001(1) 4 0.5 d
N4 N 0 0 0.5 Uiso 0.001(1) 2 1 d
C4 C 0 0 0.596(3) Uiso 0.001(1) 4 0.5 d
Ar1 Ar 0.154(4) 0.171(7) 0 Uiso 0.21(8) 8 1 d
Ar2 Ar 0 0.21167(12) 0.5 Uiso 0.20(7) 4 0.801(7) d

loop_
_atom_site_aniso_label
_atom_site_aniso_type_symbol
_atom_site_aniso_U_11
_atom_site_aniso_U_22
_atom_site_aniso_U_33
_atom_site_aniso_U_12
_atom_site_aniso_U_13
_atom_site_aniso_U_23
Pb1 Pb 0.146(12) 0.117(14) 0.092(9) -0.072(10) 0.040(11) 0.014(9)
I1 I 0.001(3) 0.11(2) 0.26(3) 0 0 0.08(3)
I2 I 0.51(8) 0.052(12) 0.069(12) 0 0.181(19) 0
I3 I 0.22(3) 0.091(15) 0.061(11) -0.06(2) 0 0

loop_
_atom_type_symbol
_atom_type_scat_dispersion_real
_atom_type_scat_dispersion_imag
_atom_type_scat_source
C -0.0003 0.0004 'International Tables Vol C tables 4.2.6.8 and 6.1.1.1'
H 0.0000 0.0000 'International Tables Vol C tables 4.2.6.8 and 6.1.1.1'
Ar 0.0541 0.0551 'International Tables Vol C tables 4.2.6.8 and 6.1.1.1'
I -8.1659 3.0881 'International Tables Vol C tables 4.2.6.8 and 6.1.1.1'
N 0.0001 0.0008 'International Tables Vol C tables 4.2.6.8 and 6.1.1.1'
Pb -0.6363 3.6002 'International Tables Vol C tables 4.2.6.8 and 6.1.1.1'

loop_
_geom_angle_atom_site_label_1
_geom_angle_atom_site_label_2
_geom_angle_atom_site_label_3
_geom_angle_site_symmetry_1
_geom_angle_site_symmetry_3
_geom_angle
I1 Pb1 I1 . 12_555 180.0(5)
I1 Pb1 I2 . . 94.5(11)
I1 Pb1 I2 . 11_545 85.5(11)
I1 Pb1 I3 . 3_656 81.7(10)
I1 Pb1 I3 . 12_455 98.3(10)
I1 Pb1 I2 12_555 . 85.5(11)
I1 Pb1 I2 12_555 11_545 94.5(11)
I1 Pb1 I3 12_555 3_656 98.3(10)
I1 Pb1 I3 12_555 12_455 81.7(10)
I2 Pb1 I2 . 11_545 180.0(5)
I2 Pb1 I3 . 3_656 92.2(6)
I2 Pb1 I3 . 12_455 87.8(6)
I2 Pb1 I3 11_545 3_656 87.8(6)
I2 Pb1 I3 11_545 12_455 92.2(6)
I3 Pb1 I3 3_656 12_455 180.0(5)
Pb1 I1 Pb1 . 12_455 168.1(15)
Pb1 I1 N2 . . 88.4(7)
Pb1 I1 N3 . . 91.6(6)
Pb1 I1 N2 12_455 . 88.4(7)
Pb1 I1 N3 12_455 . 91.6(6)
N2 I1 N3 . . 180.0(5)
Pb1 I2 Pb1 . 11_555 152.9(10)
Pb1 I2 N3 . 11_555 88.7(10)
Pb1 I2 C4 . 9_554 99.8(10)
Pb1 I2 N3 11_555 11_555 88.7(10)
Pb1 I2 C4 11_555 9_554 99.8(10)
N3 I2 C4 11_555 9_554 52(3)
Pb1 I3 Pb1 3_656 12_555 143.5(11)
Pb1 I3 Ar1 3_656 12_555 78.0(9)
Pb1 I3 Ar2 3_656 1_655 97.8(6)
Pb1 I3 Ar1 12_555 12_555 78.0(9)
Pb1 I3 Ar2 12_555 1_655 97.8(6)
Ar1 I3 Ar2 12_555 1_655 164(3)
C1 N1 C1 . 2_565 180.0(5)
C1 N1 N2 . . 90
C1 N1 N2 . 3_555 90
C1 N1 N2 2_565 . 90
C1 N1 N2 2_565 3_555 90
N2 N1 N2 . 3_555 180.0(5)
I1 N2 I1 . 2_565 161(6)
I1 N2 N1 . . 80(3)
I1 N2 C2 . . 100(3)
I1 N2 N1 2_565 . 80(3)
I1 N2 C2 2_565 . 100(3)
N1 N2 C2 . . 180.0(5)
N3 C3 N3 . 3_555 180.0(5)
N3 C3 Ar1 . . 110(3)
N3 C3 Ar1 . 2_555 110(3)
N3 C3 Ar1 . 3_555 110(3)
N3 C3 Ar1 . 4_555 110(3)
N3 C3 Ar1 3_555 . 70(3)
N3 C3 Ar1 3_555 2_555 70(3)
N3 C3 Ar1 3_555 3_555 70(3)
N3 C3 Ar1 3_555 4_555 70(3)
Ar1 C3 Ar1 . 2_555 140(5)
Ar1 C3 Ar1 . 3_555 78(2)
Ar1 C3 Ar1 . 4_555 89(3)
Ar1 C3 Ar1 2_555 3_555 89(3)
Ar1 C3 Ar1 2_555 4_555 78(2)
Ar1 C3 Ar1 3_555 4_555 140(5)
I1 N3 I1 . 2_555 161(6)
I1 N3 I2 . 11_545 85.5(17)
I1 N3 I2 . 12_455 85.5(17)
I1 N3 C3 . . 100(3)
I1 N3 C3 . 3_555 100(3)
I1 N3 C4 . 3_556 80(3)
I1 N3 I2 2_555 11_545 85.5(17)
I1 N3 I2 2_555 12_455 85.5(17)
I1 N3 C3 2_555 . 100(3)
I1 N3 C3 2_555 3_555 100(3)
I1 N3 C4 2_555 3_556 80(3)
I2 N3 I2 11_545 12_455 123(5)
I2 N3 C3 11_545 . 118(2)
I2 N3 C3 11_545 3_555 118(2)
I2 N3 C4 11_545 3_556 62(2)
I2 N3 C3 12_455 . 118(2)
I2 N3 C3 12_455 3_555 118(2)
I2 N3 C4 12_455 3_556 62(2)
C3 N3 C4 . 3_556 180.0(5)
C3 N3 C4 3_555 3_556 180.0(5)
C4 N4 C4 . 3_556 180.0(5)
C4 N4 Ar2 . . 90
C4 N4 Ar2 . 2_555 90
C4 N4 Ar2 3_556 . 90
C4 N4 Ar2 3_556 2_555 90
Ar2 N4 Ar2 . 2_555 180.0(5)
I2 C4 I2 9_445 10_555 132.6(16)
I2 C4 N3 9_445 3_556 66.3(9)
I2 C4 N4 9_445 . 113.7(9)
I2 C4 C4 9_445 3_556 113.7(9)
I2 C4 Ar2 9_445 . 99.5(2)
I2 C4 Ar2 9_445 2_555 99.5(2)
I2 C4 N3 10_555 3_556 66.3(9)
I2 C4 N4 10_555 . 113.7(9)
I2 C4 C4 10_555 3_556 113.7(9)
I2 C4 Ar2 10_555 . 99.5(2)
I2 C4 Ar2 10_555 2_555 99.5(2)
N3 C4 N4 3_556 . 180.0(5)
N3 C4 C4 3_556 3_556 180.0(5)
N3 C4 Ar2 3_556 . 114.4(8)
N3 C4 Ar2 3_556 2_555 114.4(8)
N4 C4 Ar2 . . 65.6(8)
N4 C4 Ar2 . 2_555 65.6(8)
C4 C4 Ar2 3_556 . 65.6(8)
C4 C4 Ar2 3_556 2_555 65.6(8)
Ar2 C4 Ar2 . 2_555 131.3(15)
I3 Ar1 C3 12_455 . 138(3)
I3 Ar1 C3 12_455 3_555 138(3)
C3 Ar1 C3 . 3_555 40(4)
I3 Ar2 I3 1_455 3_656 128.3(8)
I3 Ar2 N4 1_455 . 115.8(6)
I3 Ar2 C4 1_455 . 113.4(5)
I3 Ar2 C4 1_455 3_556 113.4(5)
I3 Ar2 N4 3_656 . 115.8(6)
I3 Ar2 C4 3_656 . 113.4(5)
I3 Ar2 C4 3_656 3_556 113.4(5)

loop_
_geom_bond_atom_site_label_1
_geom_bond_atom_site_label_2
_geom_bond_site_symmetry_2
_geom_bond_distance
Pb1 I1 . 3.049(4)
Pb1 I1 12_555 3.049(4)
Pb1 I2 . 3.122(7)
Pb1 I2 11_545 3.122(7)
Pb1 I3 3_656 3.204(10)
Pb1 I3 12_455 3.204(10)
I1 N2 . 3.11(4)
I1 N3 . 3.04(4)
I2 N3 11_555 3.13(9)
I2 C4 9_554 3.00(5)
I3 Ar1 12_555 1.98(6)
I3 Ar2 1_655 2.50(3)
N1 C1 . 1.1528(2)
N1 C1 2_565 1.1528(2)
N1 N2 . 3.25(16)
N1 N2 3_555 3.25(16)
C1 C1 2_565 2.3055(5)
N2 C2 . 1.1(2)
C3 C3 3_555 2.0(2)
C3 N3 . 1.2(2)
C3 N3 3_555 3.2(2)
C3 Ar1 . 2.97(9)
C3 Ar1 2_555 2.97(9)
C3 Ar1 3_555 2.97(9)
C3 Ar1 4_555 2.97(9)
N3 C4 3_556 2.70(15)
N4 C4 . 1.16(4)
N4 C4 3_556 1.16(4)
N4 Ar2 . 2.5700(15)
N4 Ar2 2_555 2.5700(15)
C4 C4 3_556 2.33(6)
C4 Ar2 . 2.821(17)
C4 Ar2 2_555 2.821(17)

loop_
_twin_individual_id
_twin_individual_mass_fraction_refined
_twin_individual_twin_matrix_11
_twin_individual_twin_matrix_12
_twin_individual_twin_matrix_13
_twin_individual_twin_matrix_21
_twin_individual_twin_matrix_22
_twin_individual_twin_matrix_23
_twin_individual_twin_matrix_31
_twin_individual_twin_matrix_32
_twin_individual_twin_matrix_33
1 0.33(3) 1 0 0 0 1 0 0 0 1
2 0.34(2) -0.0015 -0.0021 1.0036 1 0 0.0015 0 0.9974 0.0021
3 0.43(3) -0.0015 1 0 -0.0021 0 1.0026 0.9964 0.0015 0.0021

loop_
_restr_distance_atom_site_label_1
_restr_distance_atom_site_label_2
_restr_distance_target
_restr_distance_target_weight_param
N1 C1 1.15 0.03
N2 C2 1.15 0.03
N4 C4 1.15 0.03
N3 C3 1.2 0.03
